data_7238278
loop_
_publ_author_name
'Aaker\"oy, Christer B.'
'Desper, John'
'Haque, Naheed'
'Hussain, Izhar'

_publ_section_title
;
 Effective double-ended chelating agents: crystal structures of
 N,N,N&#x2032;,N&#x2032;-tetraacetyl diamino derivatives and their
 chelates
;
_journal_issue 10
_journal_name_full CrystEngComm
_journal_page_first 3218
_journal_paper_doi 10.1039/c004168h
_journal_volume 12
_journal_year 2010
_chemical_formula_moiety 'C18 H18 N2 O4'
_chemical_formula_sum 'C18 H18 N2 O4'
_chemical_formula_weight 326.34
_chemical_name_systematic
;
NAP-12 tetraacetyl 1,5-naphthalenediamine
;
_space_group_IT_number 14
_space_group_name_Hall '-P 2ybc'
_space_group_name_H-M_alt 'P 1 21/c 1'
_symmetry_cell_setting monoclinic
_symmetry_space_group_name_H-M 'P 1 21/c 1'
_atom_sites_solution_hydrogens geom
_atom_sites_solution_primary direct
_atom_sites_solution_secondary difmap
_audit_creation_method SHELXL-97
_cell_angle_alpha 90.00
_cell_angle_beta 106.108(4)
_cell_angle_gamma 90.00
_cell_formula_units_Z 2
_cell_length_a 9.5245(6)
_cell_length_b 10.3300(7)
_cell_length_c 8.7471(6)
_cell_measurement_reflns_used 3351
_cell_measurement_temperature 296(2)
_cell_measurement_theta_max 32.21
_cell_measurement_theta_min 2.97
_cell_volume 826.82(10)
_computing_cell_refinement 'Bruker SAINT'
_computing_data_collection 'Bruker APEX2'
_computing_data_reduction 'Bruker SAINT'
_computing_molecular_graphics 'Bruker SHELXTL'
_computing_publication_material 'Bruker SHELXTL'
_computing_structure_refinement 'SHELXL-97 (Sheldrick, 1997)'
_computing_structure_solution 'SHELXS-97 (Sheldrick, 1990)'
_diffrn_ambient_temperature 296(2)
_diffrn_measured_fraction_theta_full 0.985
_diffrn_measured_fraction_theta_max 0.985
_diffrn_measurement_device_type 'Bruker APEX-II CCD'
_diffrn_measurement_method '\f and \w scans'
_diffrn_radiation_monochromator graphite
_diffrn_radiation_source 'fine-focus sealed tube'
_diffrn_radiation_type MoK\a
_diffrn_radiation_wavelength 0.71073
_diffrn_reflns_av_R_equivalents 0.0349
_diffrn_reflns_av_sigmaI/netI 0.0335
_diffrn_reflns_limit_h_max 14
_diffrn_reflns_limit_h_min -14
_diffrn_reflns_limit_k_max 14
_diffrn_reflns_limit_k_min -15
_diffrn_reflns_limit_l_max 13
_diffrn_reflns_limit_l_min -13
_diffrn_reflns_number 8965
_diffrn_reflns_theta_full 33.23
_diffrn_reflns_theta_max 33.23
_diffrn_reflns_theta_min 2.97
_diffrn_standards_number 0
_exptl_absorpt_coefficient_mu 0.094
_exptl_absorpt_correction_type none
_exptl_crystal_colour colourless
_exptl_crystal_density_diffrn 1.311
_exptl_crystal_density_method 'not measured'
_exptl_crystal_description prism
_exptl_crystal_F_000 344
_exptl_crystal_size_max 0.28
_exptl_crystal_size_mid 0.26
_exptl_crystal_size_min 0.24
_refine_diff_density_max 0.300
_refine_diff_density_min -0.167
_refine_diff_density_rms 0.041
_refine_ls_extinction_method none
_refine_ls_goodness_of_fit_ref 1.045
_refine_ls_hydrogen_treatment constr
_refine_ls_matrix_type full
_refine_ls_number_parameters 111
_refine_ls_number_reflns 3132
_refine_ls_number_restraints 0
_refine_ls_restrained_S_all 1.045
_refine_ls_R_factor_all 0.0742
_refine_ls_R_factor_gt 0.0497
_refine_ls_shift/su_max 0.000
_refine_ls_shift/su_mean 0.000
_refine_ls_structure_factor_coef Fsqd
_refine_ls_weighting_details 'calc w=1/[\s^2^(Fo^2^)+(0.0900P)^2^+0.0500P] where P=(Fo^2^+2Fc^2^)/3'
_refine_ls_weighting_scheme calc
_refine_ls_wR_factor_gt 0.1508
_refine_ls_wR_factor_ref 0.1694
_reflns_number_gt 2060
_reflns_number_total 3132
_reflns_threshold_expression >2sigma(I)
_cod_data_source_file c004168h.txt
_cod_data_source_block nh0911m(3)
_cod_depositor_comments
;
The following automatic conversions were performed:

data item '_symmetry_cell_setting' value 'Monoclinic' was changed to
'monoclinic' in accordance with the
/home/saulius/struct/COD-crude-data/automatic-downloads/DataCite-retrospective/RSC/depositions/lib/dictionaries/cif_core.dic
dictionary named 'cif_core.dic' version 2.4.2 last updated on
2011-04-26.

Automatic conversion script
Id: cif_fix_values 6909 2019-04-08 15:41:33Z antanas 
;
_cod_original_sg_symbol_H-M P2(1)/c
_cod_database_code 7238278

loop_
_symmetry_equiv_pos_as_xyz
'x, y, z'
'-x, y+1/2, -z+1/2'
'-x, -y, -z'
'x, -y-1/2, z-1/2'

loop_
_atom_site_label
_atom_site_type_symbol
_atom_site_fract_x
_atom_site_fract_y
_atom_site_fract_z
_atom_site_U_iso_or_equiv
_atom_site_adp_type
_atom_site_occupancy
_atom_site_symmetry_multiplicity
_atom_site_calc_flag
_atom_site_refinement_flags
C11 C 0.42721(9) 0.51686(10) 0.49869(11) 0.0369(2) Uani 1 1 d .
C12 C 0.40610(10) 0.58788(11) 0.62973(12) 0.0397(2) Uani 1 1 d .
N12 N 0.25920(9) 0.62378(10) 0.62842(11) 0.0439(2) Uani 1 1 d .
C13 C 0.52068(12) 0.62377(13) 0.75496(14) 0.0484(3) Uani 1 1 d .
H13 H 0.5042 0.6707 0.8391 0.058 Uiso 1 1 calc R
C14 C 0.66361(12) 0.58932(13) 0.75588(14) 0.0523(3) Uani 1 1 d .
H14 H 0.7415 0.6132 0.8416 0.063 Uiso 1 1 calc R
C15 C 0.68995(10) 0.52141(12) 0.63288(14) 0.0457(3) Uani 1 1 d .
H15 H 0.7854 0.5001 0.6353 0.055 Uiso 1 1 calc R
C21 C 0.17707(13) 0.53882(14) 0.69586(15) 0.0538(3) Uani 1 1 d .
O21 O 0.05070(11) 0.55850(13) 0.68843(15) 0.0819(4) Uani 1 1 d .
C22 C 0.2557(2) 0.42322(15) 0.7775(2) 0.0763(5) Uani 1 1 d .
H22A H 0.1898 0.3707 0.8164 0.114 Uiso 1 1 calc R
H22B H 0.3357 0.4502 0.8651 0.114 Uiso 1 1 calc R
H22C H 0.2924 0.3739 0.7039 0.114 Uiso 1 1 calc R
C31 C 0.21192(13) 0.74357(14) 0.55650(15) 0.0534(3) Uani 1 1 d .
O31 O 0.29291(12) 0.80231(11) 0.49631(14) 0.0763(4) Uani 1 1 d .
C32 C 0.06641(17) 0.79619(19) 0.5569(2) 0.0795(5) Uani 1 1 d .
H32A H 0.0529 0.8796 0.5066 0.119 Uiso 1 1 calc R
H32B H 0.0615 0.8044 0.6646 0.119 Uiso 1 1 calc R
H32C H -0.0089 0.7384 0.4997 0.119 Uiso 1 1 calc R

loop_
_atom_site_aniso_label
_atom_site_aniso_U_11
_atom_site_aniso_U_22
_atom_site_aniso_U_33
_atom_site_aniso_U_23
_atom_site_aniso_U_13
_atom_site_aniso_U_12
C11 0.0232(4) 0.0463(5) 0.0429(5) 0.0019(4) 0.0120(3) -0.0002(3)
C12 0.0258(4) 0.0494(6) 0.0471(5) 0.0010(4) 0.0153(4) 0.0013(4)
N12 0.0279(4) 0.0583(6) 0.0500(5) -0.0018(4) 0.0179(3) 0.0025(4)
C13 0.0357(5) 0.0617(7) 0.0492(6) -0.0088(5) 0.0142(4) -0.0003(5)
C14 0.0292(5) 0.0719(8) 0.0522(6) -0.0120(5) 0.0056(4) -0.0026(5)
C15 0.0227(4) 0.0621(7) 0.0519(6) -0.0024(5) 0.0097(4) 0.0006(4)
C21 0.0365(5) 0.0744(8) 0.0563(6) -0.0090(6) 0.0229(5) -0.0123(5)
O21 0.0355(5) 0.1220(10) 0.0964(8) -0.0008(7) 0.0316(5) -0.0121(5)
C22 0.0746(10) 0.0687(9) 0.0998(12) 0.0117(8) 0.0480(9) -0.0097(8)
C31 0.0427(6) 0.0659(8) 0.0550(6) 0.0007(5) 0.0190(5) 0.0135(5)
O31 0.0686(7) 0.0762(7) 0.0967(8) 0.0290(6) 0.0439(6) 0.0211(5)
C32 0.0511(8) 0.0972(12) 0.0948(11) 0.0057(9) 0.0276(7) 0.0314(8)

loop_
_atom_type_symbol
_atom_type_description
_atom_type_scat_dispersion_real
_atom_type_scat_dispersion_imag
_atom_type_scat_source
C C 0.0033 0.0016 'International Tables Vol C Tables 4.2.6.8 and 6.1.1.4'
H H 0.0000 0.0000 'International Tables Vol C Tables 4.2.6.8 and 6.1.1.4'
N N 0.0061 0.0033 'International Tables Vol C Tables 4.2.6.8 and 6.1.1.4'
O O 0.0106 0.0060 'International Tables Vol C Tables 4.2.6.8 and 6.1.1.4'

loop_
_geom_angle_atom_site_label_1
_geom_angle_atom_site_label_2
_geom_angle_atom_site_label_3
_geom_angle
_geom_angle_site_symmetry_1
_geom_angle_site_symmetry_3
C15 C11 C12 122.85(8) 3_666 .
C15 C11 C11 119.22(11) 3_666 3_666
C12 C11 C11 117.92(11) . 3_666
C13 C12 C11 121.77(9) . .
C13 C12 N12 119.57(9) . .
C11 C12 N12 118.65(8) . .
C31 N12 C21 126.15(10) . .
C31 N12 C12 114.79(9) . .
C21 N12 C12 119.06(9) . .
C12 C13 C14 119.56(10) . .
C12 C13 H13 120.2 . .
C14 C13 H13 120.2 . .
C15 C14 C13 121.03(10) . .
C15 C14 H14 119.5 . .
C13 C14 H14 119.5 . .
C14 C15 C11 120.49(9) . 3_666
C14 C15 H15 119.8 . .
C11 C15 H15 119.8 3_666 .
O21 C21 N12 122.33(14) . .
O21 C21 C22 121.68(13) . .
N12 C21 C22 115.99(10) . .
C21 C22 H22A 109.5 . .
C21 C22 H22B 109.5 . .
H22A C22 H22B 109.5 . .
C21 C22 H22C 109.5 . .
H22A C22 H22C 109.5 . .
H22B C22 H22C 109.5 . .
O31 C31 N12 118.20(10) . .
O31 C31 C32 121.57(13) . .
N12 C31 C32 120.23(12) . .
C31 C32 H32A 109.5 . .
C31 C32 H32B 109.5 . .
H32A C32 H32B 109.5 . .
C31 C32 H32C 109.5 . .
H32A C32 H32C 109.5 . .
H32B C32 H32C 109.5 . .

loop_
_geom_bond_atom_site_label_1
_geom_bond_atom_site_label_2
_geom_bond_distance
_geom_bond_site_symmetry_2
C11 C15 1.4189(14) 3_666
C11 C12 1.4215(14) .
C11 C11 1.4236(17) 3_666
C12 C13 1.3656(15) .
C12 N12 1.4444(12) .
N12 C31 1.4045(17) .
N12 C21 1.4094(15) .
C13 C14 1.4049(15) .
C13 H13 0.9300 .
C14 C15 1.3646(16) .
C14 H14 0.9300 .
C15 C11 1.4189(14) 3_666
C15 H15 0.9300 .
C21 O21 1.2045(15) .
C21 C22 1.483(2) .
C22 H22A 0.9600 .
C22 H22B 0.9600 .
C22 H22C 0.9600 .
C31 O31 1.2107(16) .
C31 C32 1.4895(17) .
C32 H32A 0.9600 .
C32 H32B 0.9600 .
C32 H32C 0.9600 .

loop_
_geom_torsion_atom_site_label_1
_geom_torsion_atom_site_label_2
_geom_torsion_atom_site_label_3
_geom_torsion_atom_site_label_4
_geom_torsion
_geom_torsion_site_symmetry_1
_geom_torsion_site_symmetry_4
C15 C11 C12 C13 -179.92(11) 3_666 .
C11 C11 C12 C13 0.20(19) 3_666 .
C15 C11 C12 N12 -0.59(16) 3_666 .
C11 C11 C12 N12 179.52(11) 3_666 .
C13 C12 N12 C31 89.91(13) . .
C11 C12 N12 C31 -89.43(13) . .
C13 C12 N12 C21 -90.48(14) . .
C11 C12 N12 C21 90.18(13) . .
C11 C12 C13 C14 -0.41(19) . .
N12 C12 C13 C14 -179.72(10) . .
C12 C13 C14 C15 0.5(2) . .
C13 C14 C15 C11 -0.46(19) . 3_666
C31 N12 C21 O21 5.0(2) . .
C12 N12 C21 O21 -174.51(12) . .
C31 N12 C21 C22 -174.77(13) . .
C12 N12 C21 C22 5.67(17) . .
C21 N12 C31 O31 -176.10(12) . .
C12 N12 C31 O31 3.47(17) . .
C21 N12 C31 C32 4.5(2) . .
C12 N12 C31 C32 -175.88(12) . .
